data_1526099
loop_
_publ_author_name
'Gladkikh, L.I.'
'Tavrina, T.V.'
'Rogacheva, E.I.'
'Fomina, L.P.'

_publ_section_title
;
 X-ray diffraction study of nonstoichiometry in Cu In Se2+d
;
_journal_name_full 'Neorganicheskie Materialy'
_journal_page_first 1309
_journal_page_last 1312
_journal_volume 36
_journal_year 2000
_chemical_formula_sum 'Cu0.961 In0.961 Se2'
_space_group_IT_number 122
_symmetry_space_group_name_Hall 'I -4 2bw'
_symmetry_space_group_name_H-M 'I -4 2 d'
_cell_angle_alpha 90
_cell_angle_beta 90
_cell_angle_gamma 90
_cell_formula_units_Z 4
_cell_length_a 5.7818
_cell_length_b 5.7818
_cell_length_c 11.6179
_cell_volume 388.377
_citation_journal_id_ASTM NMATEI
_cod_data_source_file Gladkikh_NMATEI_2000_369.cif
_cod_data_source_block Cu0.961In0.961Se2
_cod_original_cell_volume 388.3772
_cod_database_code 1526099

loop_
_symmetry_equiv_pos_as_xyz
x,y,z
y,-x,-z
-x,-y,z
-y,x,-z
x,-y+1/2,-z+1/4
-y+1/2,-x,z+3/4
-x,y+1/2,-z+1/4
y+1/2,x,z+3/4
x+1/2,y+1/2,z+1/2
y+1/2,-x+1/2,-z+1/2
-x+1/2,-y+1/2,z+1/2
-y+1/2,x+1/2,-z+1/2
x+1/2,-y+1,-z+3/4
-y+1,-x+1/2,z+5/4
-x+1/2,y+1,-z+3/4
y+1,x+1/2,z+5/4

loop_
_atom_site_label
_atom_site_type_symbol
_atom_site_fract_x
_atom_site_fract_y
_atom_site_fract_z
_atom_site_occupancy
_atom_site_U_iso_or_equiv
In1 In+3 0 0 0.5 0.961 0.0
Cu1 Cu+1 0 0 0 0.961 0.0
Se1 Se-2 0.2344 0.25 0.125 1 0.0
